data_1533264
loop_
_publ_author_name
'Yao, J.-Y.'
'Deng, B.'
'Ellis, D.E.'
'Ibers, J.A.'

_publ_section_title
;
 Syntheses, structures, physical properties and electronic structures of K
 Ln2 Cu S4 (Ln = Dy, Nd, Sm, Tb, Ho) and K2 Ln4 Cu4 S9 (Ln = Dy, Ho)
;
_journal_name_full 'Journal of Solid State Chemistry'
_journal_page_first 5
_journal_page_last 12
_journal_volume 176
_journal_year 2003
_chemical_formula_sum 'Cu4 Dy4 K2 S9'
_chemical_name_systematic 'K2 Dy4 Cu4 S9'
_space_group_IT_number 12
_symmetry_space_group_name_Hall '-C 2y'
_symmetry_space_group_name_H-M 'C 1 2/m 1'
_cell_angle_alpha 90
_cell_angle_beta 109.723
_cell_angle_gamma 90
_cell_formula_units_Z 2
_cell_length_a 13.7061
_cell_length_b 3.9482
_cell_length_c 15.8111
_cell_volume 805.414
_citation_journal_id_ASTM JSSCBI
_cod_data_source_file Yao_JSSCBI_2003_252.cif
_cod_data_source_block Cu4Dy4K2S9
_cod_original_cell_volume 805.4144
_cod_database_code 1533264

loop_
_symmetry_equiv_pos_as_xyz
x,y,z
-x,y,-z
-x,-y,-z
x,-y,z
x+1/2,y+1/2,z
-x+1/2,y+1/2,-z
-x+1/2,-y+1/2,-z
x+1/2,-y+1/2,z

loop_
_atom_site_label
_atom_site_type_symbol
_atom_site_fract_x
_atom_site_fract_y
_atom_site_fract_z
_atom_site_occupancy
_atom_site_U_iso_or_equiv
Dy1 Dy+3 0.65433 0 0.05356 1 0.0
S5 S-2 0 0 0 1 0.0
S1 S-2 0.1388 0 0.42449 1 0.0
Dy2 Dy+3 0.23313 0 0.60508 1 0.0
S4 S-2 0.6494 0 0.22101 1 0.0
Cu2 Cu+1 0.43211 0 0.54063 1 0.0
K1 K+1 0.02819 0 0.76918 1 0.0
S2 S-2 0.30065 0 0.10273 1 0.0
S3 S-2 0.39047 0 0.37268 1 0.0
Cu1 Cu+1 0.24655 0 0.22894 1 0.0
